data_4023289
loop_
_publ_author_name
'Amit N. Patwa'
'Susmita Gupta'
'Rajesh G. Gonnade'
'Vaijayanti A. Kumar'
'Mohan M. Bhadbhade'
'Krishna N. Ganesh'

_publ_section_title
;
 Ferrocene-Linked Thymine/Uracil Conjugates: Base Pairing Directed
 Self-Assembly and Supramolecular Packing
;
_journal_name_full 'Journal of Organic Chemistry'
_journal_page_first 1508
_journal_page_last 1515
_journal_paper_doi 10.1021/jo7023416
_journal_volume 73
_journal_year 2008
_chemical_formula_moiety 'C27 H31 Fe N4 O4'
_chemical_formula_sum 'C27 H31 Fe N4 O4'
_chemical_formula_weight 531.41
_chemical_name_systematic
;
 1-(4-(Thyminyl)butyl)-1'-(4-(uracyl)butyl)ferrocene
;
_space_group_IT_number 56
_symmetry_cell_setting orthorhombic
_symmetry_space_group_name_Hall '-P 2ab 2ac'
_symmetry_space_group_name_H-M 'P c c n'
_atom_sites_solution_hydrogens geom
_atom_sites_solution_primary direct
_atom_sites_solution_secondary difmap
_audit_creation_method SHELXL-97
_cell_angle_alpha 90.00
_cell_angle_beta 90.00
_cell_angle_gamma 90.00
_cell_formula_units_Z 4
_cell_length_a 13.675(3)
_cell_length_b 14.687(3)
_cell_length_c 13.361(3)
_cell_measurement_reflns_used 3147
_cell_measurement_temperature 297(2)
_cell_measurement_theta_max 24.404
_cell_measurement_theta_min 2.532
_cell_volume 2683.6(9)
_computing_cell_refinement 'SMART (Bruker, 2000)'
_computing_data_collection 'SMART (Bruker, 2000)'
_computing_data_reduction 'SAINT (Bruker, 2000)'
_computing_molecular_graphics 'Ortep III(Burnett & Johnson, 1996), PLATON (Spek, 2003)'
_computing_publication_material SHELXTL
_computing_structure_refinement 'SHELXL-97 (Sheldrick, 1997)'
_computing_structure_solution 'SHELXS-97 (Sheldrick, 1990)'
_diffrn_ambient_temperature 293(2)
_diffrn_measured_fraction_theta_full 0.998
_diffrn_measured_fraction_theta_max 0.998
_diffrn_measurement_device 'BRUKER SMART APEX'
_diffrn_measurement_device_type 'CCD Area Detector'
_diffrn_measurement_method 'Omega and phi Scan'
_diffrn_radiation_monochromator graphite
_diffrn_radiation_source 'fine-focus sealed tube'
_diffrn_radiation_type MoK\a
_diffrn_radiation_wavelength 0.71073
_diffrn_reflns_av_R_equivalents 0.0353
_diffrn_reflns_av_sigmaI/netI 0.0249
_diffrn_reflns_limit_h_max 16
_diffrn_reflns_limit_h_min -15
_diffrn_reflns_limit_k_max 17
_diffrn_reflns_limit_k_min -9
_diffrn_reflns_limit_l_max 15
_diffrn_reflns_limit_l_min -14
_diffrn_reflns_number 12472
_diffrn_reflns_theta_full 24.98
_diffrn_reflns_theta_max 24.98
_diffrn_reflns_theta_min 2.98
_exptl_absorpt_coefficient_mu 0.600
_exptl_absorpt_correction_T_max 0.9677
_exptl_absorpt_correction_T_min 0.6174
_exptl_absorpt_correction_type multi-scan
_exptl_absorpt_process_details 'bruker sadabs'
_exptl_crystal_colour 'red brown'
_exptl_crystal_density_diffrn 1.315
_exptl_crystal_density_method 'not measured'
_exptl_crystal_description plate
_exptl_crystal_F_000 1116
_exptl_crystal_size_max 0.89
_exptl_crystal_size_mid 0.45
_exptl_crystal_size_min 0.05
_refine_diff_density_max 0.362
_refine_diff_density_min -0.153
_refine_diff_density_rms 0.047
_refine_ls_extinction_method none
_refine_ls_goodness_of_fit_ref 1.199
_refine_ls_hydrogen_treatment mixed
_refine_ls_matrix_type full
_refine_ls_number_parameters 225
_refine_ls_number_reflns 2362
_refine_ls_number_restraints 0
_refine_ls_restrained_S_all 1.199
_refine_ls_R_factor_all 0.0603
_refine_ls_R_factor_gt 0.0473
_refine_ls_shift/su_max 0.000
_refine_ls_shift/su_mean 0.000
_refine_ls_structure_factor_coef Fsqd
_refine_ls_weighting_details 'calc w=1/[\s^2^(Fo^2^)+(0.0445P)^2^+0.9733P] where P=(Fo^2^+2Fc^2^)/3'
_refine_ls_weighting_scheme calc
_refine_ls_wR_factor_gt 0.1068
_refine_ls_wR_factor_ref 0.1122
_reflns_number_gt 1957
_reflns_number_total 2362
_reflns_threshold_expression >2sigma(I)
_cod_data_source_file jo7023416-File006.cif
_cod_data_source_block 1c
_cod_depositor_comments
;
The following automatic conversions were performed:
'_symmetry_cell_setting' value 'Orthorhombic' changed to 'orthorhombic'
according to '/home/saulius/struct/CIF-dictionaries/cif_core.dic'
dictionary named 'cif_core.dic' version 2.4.1 from 2010-06-29.

Automatic conversion script
Id: cif_fix_enum 1527 2010-12-29 10:47:43Z saulius 
;
_cod_database_code 4023289

loop_
_symmetry_equiv_pos_as_xyz
'x, y, z'
'-x+1/2, -y+1/2, z'
'-x, y+1/2, -z+1/2'
'x+1/2, -y, -z+1/2'
'-x, -y, -z'
'x-1/2, y-1/2, -z'
'x, -y-1/2, z-1/2'
'-x-1/2, y, z-1/2'

loop_
_atom_site_label
_atom_site_type_symbol
_atom_site_fract_x
_atom_site_fract_y
_atom_site_fract_z
_atom_site_U_iso_or_equiv
_atom_site_adp_type
_atom_site_occupancy
_atom_site_symmetry_multiplicity
_atom_site_calc_flag
_atom_site_refinement_flags
_atom_site_disorder_assembly
_atom_site_disorder_group
Fe1 Fe -0.2500 0.7500 0.66103(4) 0.0475(2) Uani 1 2 d S . .
O2 O -0.01447(18) 0.5079(2) 0.12703(16) 0.0858(8) Uani 1 1 d . . .
O4 O 0.2513(2) 0.6112(2) -0.04042(19) 0.0997(9) Uani 1 1 d . . .
N1 N 0.11168(18) 0.56378(16) 0.21801(15) 0.0535(6) Uani 1 1 d . . .
N3 N 0.1208(2) 0.5606(2) 0.0458(2) 0.0681(8) Uani 1 1 d . . .
C12 C -0.1539(2) 0.67188(18) 0.58174(19) 0.0497(7) Uani 1 1 d . . .
C13 C -0.2448(2) 0.62793(19) 0.5899(2) 0.0569(7) Uani 1 1 d . . .
C14 C -0.2688(3) 0.6140(2) 0.6903(3) 0.0677(9) Uani 1 1 d . . .
C15 C -0.1919(3) 0.6493(2) 0.7472(3) 0.0715(11) Uani 1 1 d . . .
C16 C -0.1210(3) 0.6844(2) 0.6819(2) 0.0598(8) Uani 1 1 d . . .
C11 C -0.1014(3) 0.6947(2) 0.4874(3) 0.0641(9) Uani 1 1 d . . .
C10 C -0.0472(3) 0.6128(2) 0.4454(2) 0.0598(8) Uani 1 1 d . . .
C9 C 0.0102(3) 0.6328(2) 0.3507(2) 0.0560(8) Uani 1 1 d . . .
C8 C 0.0605(3) 0.5480(2) 0.3128(2) 0.0562(8) Uani 1 1 d . . .
C6 C 0.2043(3) 0.5994(2) 0.2187(2) 0.0632(8) Uani 1 1 d . . .
C5 C 0.2559(3) 0.6177(2) 0.1367(3) 0.0697(9) Uani 1 1 d . . .
C4 C 0.2131(3) 0.5980(2) 0.0407(3) 0.0697(9) Uani 1 1 d . . .
C2 C 0.0666(2) 0.5415(2) 0.1301(2) 0.0605(8) Uani 1 1 d . . .
C7 C 0.3509(5) 0.6565(5) 0.1427(6) 0.083(2) Uani 0.50 1 d P . .
H7A H 0.3982 0.6136 0.1185 0.125 Uiso 0.50 1 calc PR . .
H7B H 0.3653 0.6716 0.2111 0.125 Uiso 0.50 1 calc PR . .
H7C H 0.3534 0.7107 0.1026 0.125 Uiso 0.50 1 calc PR . .
H13 H -0.282(2) 0.6130(19) 0.543(2) 0.055(9) Uiso 1 1 d . . .
H14 H -0.324(3) 0.582(2) 0.719(3) 0.102(13) Uiso 1 1 d . . .
H15 H -0.192(3) 0.647(2) 0.810(3) 0.083(11) Uiso 1 1 d . . .
H16 H -0.066(2) 0.712(2) 0.691(2) 0.058(9) Uiso 1 1 d . . .
H11A H -0.058(2) 0.739(2) 0.499(2) 0.064(10) Uiso 1 1 d . . .
H11B H -0.149(3) 0.716(2) 0.441(3) 0.089(12) Uiso 1 1 d . . .
H10A H -0.006(2) 0.590(2) 0.495(2) 0.072(10) Uiso 1 1 d . . .
H10B H -0.093(3) 0.561(3) 0.437(3) 0.091(12) Uiso 1 1 d . . .
H9A H 0.058(2) 0.6772(19) 0.367(2) 0.049(8) Uiso 1 1 d . . .
H9B H -0.027(2) 0.654(2) 0.304(2) 0.061(9) Uiso 1 1 d . . .
H8A H 0.110(2) 0.5266(19) 0.358(2) 0.058(8) Uiso 1 1 d . . .
H8B H 0.012(2) 0.499(2) 0.302(2) 0.080(10) Uiso 1 1 d . . .
H3 H 0.089(2) 0.5497(19) 0.001(2) 0.047(9) Uiso 1 1 d . . .
H6 H 0.2257(19) 0.6096(18) 0.278(2) 0.051(8) Uiso 1 1 d . . .

loop_
_atom_site_aniso_label
_atom_site_aniso_U_11
_atom_site_aniso_U_22
_atom_site_aniso_U_33
_atom_site_aniso_U_23
_atom_site_aniso_U_13
_atom_site_aniso_U_12
Fe1 0.0558(3) 0.0444(3) 0.0424(3) 0.000 0.000 0.0174(3)
O2 0.0645(15) 0.144(2) 0.0483(12) -0.0200(14) 0.0040(11) -0.0047(15)
O4 0.119(2) 0.122(2) 0.0575(15) -0.0093(15) 0.0353(15) -0.0164(17)
N1 0.0626(15) 0.0609(15) 0.0369(13) -0.0060(11) 0.0011(10) 0.0123(12)
N3 0.0715(19) 0.097(2) 0.0362(14) -0.0141(14) 0.0021(14) 0.0092(16)
C12 0.0571(17) 0.0449(15) 0.0471(15) -0.0070(12) -0.0001(13) 0.0163(13)
C13 0.0634(19) 0.0451(15) 0.0623(19) -0.0090(14) -0.0084(17) 0.0099(15)
C14 0.077(2) 0.0474(17) 0.078(2) 0.0095(16) 0.0149(19) 0.0172(16)
C15 0.106(3) 0.066(2) 0.0425(19) 0.0090(16) 0.0082(19) 0.044(2)
C16 0.0571(19) 0.0550(18) 0.067(2) -0.0154(15) -0.0167(16) 0.0249(15)
C11 0.076(2) 0.055(2) 0.061(2) 0.0000(16) 0.0127(18) 0.0158(18)
C10 0.077(2) 0.0546(19) 0.0481(17) -0.0003(14) 0.0101(16) 0.0195(17)
C9 0.065(2) 0.0544(18) 0.0484(18) 0.0007(15) 0.0009(15) 0.0150(16)
C8 0.073(2) 0.0612(19) 0.0346(15) 0.0004(13) 0.0017(14) 0.0161(17)
C6 0.080(2) 0.066(2) 0.0442(19) -0.0064(15) -0.0042(16) 0.0078(17)
C5 0.076(2) 0.072(2) 0.061(2) -0.0087(16) 0.0081(17) 0.0072(18)
C4 0.078(2) 0.073(2) 0.058(2) -0.0109(16) 0.0163(17) 0.0061(17)
C2 0.063(2) 0.079(2) 0.0393(15) -0.0092(14) 0.0050(14) 0.0171(17)
C7 0.067(5) 0.094(6) 0.089(5) -0.018(4) 0.016(4) 0.001(4)

loop_
_atom_type_symbol
_atom_type_description
_atom_type_scat_dispersion_real
_atom_type_scat_dispersion_imag
_atom_type_scat_source
C C 0.0033 0.0016 'International Tables Vol C Tables 4.2.6.8 and 6.1.1.4'
H H 0.0000 0.0000 'International Tables Vol C Tables 4.2.6.8 and 6.1.1.4'
N N 0.0061 0.0033 'International Tables Vol C Tables 4.2.6.8 and 6.1.1.4'
O O 0.0106 0.0060 'International Tables Vol C Tables 4.2.6.8 and 6.1.1.4'
Fe Fe 0.3463 0.8444 'International Tables Vol C Tables 4.2.6.8 and 6.1.1.4'

loop_
_geom_angle_atom_site_label_1
_geom_angle_atom_site_label_2
_geom_angle_atom_site_label_3
_geom_angle
_geom_angle_site_symmetry_1
_geom_angle_site_symmetry_3
_geom_angle_publ_flag
C16 Fe1 C16 164.24(18) 2_465 . ?
C16 Fe1 C13 120.90(15) 2_465 . ?
C16 Fe1 C13 67.35(13) . . ?
C16 Fe1 C13 67.35(13) 2_465 2_465 ?
C16 Fe1 C13 120.89(15) . 2_465 ?
C13 Fe1 C13 124.19(18) . 2_465 ?
C16 Fe1 C15 40.38(14) 2_465 2_465 ?
C16 Fe1 C15 127.35(14) . 2_465 ?
C13 Fe1 C15 156.90(16) . 2_465 ?
C13 Fe1 C15 67.01(14) 2_465 2_465 ?
C16 Fe1 C15 127.35(14) 2_465 . ?
C16 Fe1 C15 40.38(14) . . ?
C13 Fe1 C15 67.01(14) . . ?
C13 Fe1 C15 156.90(16) 2_465 . ?
C15 Fe1 C15 111.13(19) 2_465 . ?
C16 Fe1 C12 153.88(13) 2_465 . ?
C16 Fe1 C12 40.93(11) . . ?
C13 Fe1 C12 40.39(12) . . ?
C13 Fe1 C12 106.01(12) 2_465 . ?
C15 Fe1 C12 162.40(15) 2_465 . ?
C15 Fe1 C12 68.51(12) . . ?
C16 Fe1 C12 40.93(11) 2_465 2_465 ?
C16 Fe1 C12 153.88(13) . 2_465 ?
C13 Fe1 C12 106.01(12) . 2_465 ?
C13 Fe1 C12 40.39(12) 2_465 2_465 ?
C15 Fe1 C12 68.51(12) 2_465 2_465 ?
C15 Fe1 C12 162.40(15) . 2_465 ?
C12 Fe1 C12 117.48(15) . 2_465 ?
C16 Fe1 C14 67.72(15) 2_465 2_465 ?
C16 Fe1 C14 109.08(14) . 2_465 ?
C13 Fe1 C14 160.83(15) . 2_465 ?
C13 Fe1 C14 39.98(14) 2_465 2_465 ?
C15 Fe1 C14 39.99(15) 2_465 2_465 ?
C15 Fe1 C14 123.42(16) . 2_465 ?
C12 Fe1 C14 124.43(14) . 2_465 ?
C12 Fe1 C14 68.43(13) 2_465 2_465 ?
C16 Fe1 C14 109.08(14) 2_465 . ?
C16 Fe1 C14 67.72(15) . . ?
C13 Fe1 C14 39.98(14) . . ?
C13 Fe1 C14 160.83(15) 2_465 . ?
C15 Fe1 C14 123.42(16) 2_465 . ?
C15 Fe1 C14 39.99(15) . . ?
C12 Fe1 C14 68.43(13) . . ?
C12 Fe1 C14 124.43(14) 2_465 . ?
C14 Fe1 C14 158.0(2) 2_465 . ?
C2 N1 C6 120.9(3) . . ?
C2 N1 C8 119.3(3) . . ?
C6 N1 C8 119.8(2) . . ?
C4 N3 C2 127.9(3) . . ?
C4 N3 H3 125(2) . . ?
C2 N3 H3 107(2) . . ?
C13 C12 C16 105.4(3) . . ?
C13 C12 C11 126.5(3) . . ?
C16 C12 C11 127.9(3) . . ?
C13 C12 Fe1 69.39(16) . . ?
C16 C12 Fe1 69.08(15) . . ?
C11 C12 Fe1 128.5(2) . . ?
C14 C13 C12 110.5(3) . . ?
C14 C13 Fe1 70.83(19) . . ?
C12 C13 Fe1 70.22(16) . . ?
C14 C13 H13 123(2) . . ?
C12 C13 H13 127(2) . . ?
Fe1 C13 H13 124(2) . . ?
C13 C14 C15 106.9(3) . . ?
C13 C14 Fe1 69.19(18) . . ?
C15 C14 Fe1 69.4(2) . . ?
C13 C14 H14 129(2) . . ?
C15 C14 H14 124(2) . . ?
Fe1 C14 H14 130(2) . . ?
C14 C15 C16 108.6(3) . . ?
C14 C15 Fe1 70.63(19) . . ?
C16 C15 Fe1 69.57(17) . . ?
C14 C15 H15 122(3) . . ?
C16 C15 H15 130(3) . . ?
Fe1 C15 H15 126(2) . . ?
C15 C16 C12 108.6(3) . . ?
C15 C16 Fe1 70.04(18) . . ?
C12 C16 Fe1 69.99(16) . . ?
C15 C16 H16 133(2) . . ?
C12 C16 H16 118(2) . . ?
Fe1 C16 H16 124(2) . . ?
C12 C11 C10 111.6(3) . . ?
C12 C11 H11A 110(2) . . ?
C10 C11 H11A 108(2) . . ?
C12 C11 H11B 107(2) . . ?
C10 C11 H11B 111(2) . . ?
H11A C11 H11B 109(3) . . ?
C9 C10 C11 114.0(3) . . ?
C9 C10 H10A 110(2) . . ?
C11 C10 H10A 109(2) . . ?
C9 C10 H10B 112(2) . . ?
C11 C10 H10B 110(2) . . ?
H10A C10 H10B 101(3) . . ?
C8 C9 C10 110.8(3) . . ?
C8 C9 H9A 109.4(17) . . ?
C10 C9 H9A 107.2(16) . . ?
C8 C9 H9B 109(2) . . ?
C10 C9 H9B 112(2) . . ?
H9A C9 H9B 109(3) . . ?
N1 C8 C9 112.2(3) . . ?
N1 C8 H8A 104.9(17) . . ?
C9 C8 H8A 112.6(17) . . ?
N1 C8 H8B 108(2) . . ?
C9 C8 H8B 110(2) . . ?
H8A C8 H8B 109(3) . . ?
C5 C6 N1 124.2(3) . . ?
C5 C6 H6 123.0(19) . . ?
N1 C6 H6 112.8(18) . . ?
C6 C5 C7 121.3(4) . . ?
C6 C5 C4 118.5(3) . . ?
C7 C5 C4 120.2(4) . . ?
O4 C4 N3 120.0(3) . . ?
O4 C4 C5 125.9(4) . . ?
N3 C4 C5 114.1(3) . . ?
O2 C2 N1 122.6(3) . . ?
O2 C2 N3 123.1(3) . . ?
N1 C2 N3 114.3(3) . . ?
C5 C7 H7A 109.5 . . ?
C5 C7 H7B 109.5 . . ?
H7A C7 H7B 109.5 . . ?
C5 C7 H7C 109.5 . . ?
H7A C7 H7C 109.5 . . ?
H7B C7 H7C 109.5 . . ?

loop_
_geom_bond_atom_site_label_1
_geom_bond_atom_site_label_2
_geom_bond_distance
_geom_bond_site_symmetry_2
_geom_bond_publ_flag
Fe1 C16 2.029(3) 2_465 ?
Fe1 C16 2.029(3) . ?
Fe1 C13 2.030(3) . ?
Fe1 C13 2.030(3) 2_465 ?
Fe1 C15 2.035(3) 2_465 ?
Fe1 C15 2.035(3) . ?
Fe1 C12 2.041(3) . ?
Fe1 C12 2.041(2) 2_465 ?
Fe1 C14 2.052(3) 2_465 ?
Fe1 C14 2.052(3) . ?
O2 C2 1.215(4) . ?
O4 C4 1.219(4) . ?
N1 C2 1.365(4) . ?
N1 C6 1.370(4) . ?
N1 C8 1.465(3) . ?
N3 C4 1.378(4) . ?
N3 C2 1.377(4) . ?
N3 H3 0.76(3) . ?
C12 C13 1.406(4) . ?
C12 C16 1.423(4) . ?
C12 C11 1.489(4) . ?
C13 C14 1.396(5) . ?
C13 H13 0.84(3) . ?
C14 C15 1.397(5) . ?
C14 H14 0.97(4) . ?
C15 C16 1.403(5) . ?
C15 H15 0.84(4) . ?
C16 H16 0.86(3) . ?
C11 C10 1.521(4) . ?
C11 H11A 0.89(3) . ?
C11 H11B 0.95(4) . ?
C10 C9 1.518(4) . ?
C10 H10A 0.93(3) . ?
C10 H10B 1.00(4) . ?
C9 C8 1.510(4) . ?
C9 H9A 0.95(3) . ?
C9 H9B 0.86(3) . ?
C8 H8A 0.95(3) . ?
C8 H8B 0.99(3) . ?
C6 C5 1.330(5) . ?
C6 H6 0.86(3) . ?
C5 C7 1.421(7) . ?
C5 C4 1.439(5) . ?
C7 H7A 0.9600 . ?
C7 H7B 0.9600 . ?
C7 H7C 0.9600 . ?

loop_
_geom_hbond_atom_site_label_D
_geom_hbond_atom_site_label_H
_geom_hbond_atom_site_label_A
_geom_hbond_distance_DH
_geom_hbond_distance_HA
_geom_hbond_distance_DA
_geom_hbond_angle_DHA
_geom_hbond_site_symmetry_A
N3 H3 O2 0.76(3) 2.16(3) 2.909(4) 168(3) 5_565
C8 H8A O4 0.95(3) 2.65(3) 3.367(4) 132(2) 8_656
C6 H6 O4 0.86(3) 2.45(3) 3.280(4) 164(2) 8_656
C14 H14 O2 0.97(4) 2.75(4) 3.453(5) 130(3) 8_556

loop_
_geom_torsion_atom_site_label_1
_geom_torsion_atom_site_label_2
_geom_torsion_atom_site_label_3
_geom_torsion_atom_site_label_4
_geom_torsion
_geom_torsion_site_symmetry_1
_geom_torsion_site_symmetry_2
_geom_torsion_site_symmetry_3
_geom_torsion_site_symmetry_4
_geom_torsion_publ_flag
C16 Fe1 C12 C13 -53.3(3) 2_465 . . . ?
C16 Fe1 C12 C13 116.6(3) . . . . ?
C13 Fe1 C12 C13 -124.4(2) 2_465 . . . ?
C15 Fe1 C12 C13 171.6(4) 2_465 . . . ?
C15 Fe1 C12 C13 79.3(2) . . . . ?
C12 Fe1 C12 C13 -82.45(17) 2_465 . . . ?
C14 Fe1 C12 C13 -164.06(19) 2_465 . . . ?
C14 Fe1 C12 C13 36.2(2) . . . . ?
C16 Fe1 C12 C16 -169.97(15) 2_465 . . . ?
C13 Fe1 C12 C16 -116.6(3) . . . . ?
C13 Fe1 C12 C16 119.0(2) 2_465 . . . ?
C15 Fe1 C12 C16 55.0(5) 2_465 . . . ?
C15 Fe1 C12 C16 -37.3(2) . . . . ?
C12 Fe1 C12 C16 160.9(2) 2_465 . . . ?
C14 Fe1 C12 C16 79.3(2) 2_465 . . . ?
C14 Fe1 C12 C16 -80.4(2) . . . . ?
C16 Fe1 C12 C11 67.6(5) 2_465 . . . ?
C16 Fe1 C12 C11 -122.5(4) . . . . ?
C13 Fe1 C12 C11 120.9(4) . . . . ?
C13 Fe1 C12 C11 -3.5(3) 2_465 . . . ?
C15 Fe1 C12 C11 -67.4(5) 2_465 . . . ?
C15 Fe1 C12 C11 -159.8(4) . . . . ?
C12 Fe1 C12 C11 38.5(3) 2_465 . . . ?
C14 Fe1 C12 C11 -43.2(4) 2_465 . . . ?
C14 Fe1 C12 C11 157.1(3) . . . . ?
C16 C12 C13 C14 0.5(3) . . . . ?
C11 C12 C13 C14 177.1(3) . . . . ?
Fe1 C12 C13 C14 -59.5(2) . . . . ?
C16 C12 C13 Fe1 60.03(18) . . . . ?
C11 C12 C13 Fe1 -123.4(3) . . . . ?
C16 Fe1 C13 C14 -83.1(2) 2_465 . . . ?
C16 Fe1 C13 C14 81.9(2) . . . . ?
C13 Fe1 C13 C14 -165.3(2) 2_465 . . . ?
C15 Fe1 C13 C14 -52.3(4) 2_465 . . . ?
C15 Fe1 C13 C14 37.9(2) . . . . ?
C12 Fe1 C13 C14 121.2(3) . . . . ?
C12 Fe1 C13 C14 -125.0(2) 2_465 . . . ?
C14 Fe1 C13 C14 164.9(3) 2_465 . . . ?
C16 Fe1 C13 C12 155.70(17) 2_465 . . . ?
C16 Fe1 C13 C12 -39.39(18) . . . . ?
C13 Fe1 C13 C12 73.51(16) 2_465 . . . ?
C15 Fe1 C13 C12 -173.6(3) 2_465 . . . ?
C15 Fe1 C13 C12 -83.4(2) . . . . ?
C12 Fe1 C13 C12 113.8(2) 2_465 . . . ?
C14 Fe1 C13 C12 43.6(5) 2_465 . . . ?
C14 Fe1 C13 C12 -121.2(3) . . . . ?
C12 C13 C14 C15 -0.2(3) . . . . ?
Fe1 C13 C14 C15 -59.4(2) . . . . ?
C12 C13 C14 Fe1 59.2(2) . . . . ?
C16 Fe1 C14 C13 115.7(2) 2_465 . . . ?
C16 Fe1 C14 C13 -80.8(2) . . . . ?
C13 Fe1 C14 C13 39.9(6) 2_465 . . . ?
C15 Fe1 C14 C13 158.2(2) 2_465 . . . ?
C15 Fe1 C14 C13 -118.4(3) . . . . ?
C12 Fe1 C14 C13 -36.57(19) . . . . ?
C12 Fe1 C14 C13 72.7(2) 2_465 . . . ?
C14 Fe1 C14 C13 -166.7(2) 2_465 . . . ?
C16 Fe1 C14 C15 -125.9(2) 2_465 . . . ?
C16 Fe1 C14 C15 37.59(19) . . . . ?
C13 Fe1 C14 C15 118.4(3) . . . . ?
C13 Fe1 C14 C15 158.3(4) 2_465 . . . ?
C15 Fe1 C14 C15 -83.4(3) 2_465 . . . ?
C12 Fe1 C14 C15 81.9(2) . . . . ?
C12 Fe1 C14 C15 -168.84(18) 2_465 . . . ?
C14 Fe1 C14 C15 -48.31(19) 2_465 . . . ?
C13 C14 C15 C16 -0.2(3) . . . . ?
Fe1 C14 C15 C16 -59.4(2) . . . . ?
C13 C14 C15 Fe1 59.2(2) . . . . ?
C16 Fe1 C15 C14 74.3(3) 2_465 . . . ?
C16 Fe1 C15 C14 -119.4(3) . . . . ?
C13 Fe1 C15 C14 -37.9(2) . . . . ?
C13 Fe1 C15 C14 -162.0(3) 2_465 . . . ?
C15 Fe1 C15 C14 117.3(2) 2_465 . . . ?
C12 Fe1 C15 C14 -81.6(2) . . . . ?
C12 Fe1 C15 C14 31.9(5) 2_465 . . . ?
C14 Fe1 C15 C14 160.5(2) 2_465 . . . ?
C16 Fe1 C15 C16 -166.25(17) 2_465 . . . ?
C13 Fe1 C15 C16 81.6(2) . . . . ?
C13 Fe1 C15 C16 -42.6(4) 2_465 . . . ?
C15 Fe1 C15 C16 -123.3(2) 2_465 . . . ?
C12 Fe1 C15 C16 37.78(19) . . . . ?
C12 Fe1 C15 C16 151.3(4) 2_465 . . . ?
C14 Fe1 C15 C16 -80.1(3) 2_465 . . . ?
C14 Fe1 C15 C16 119.4(3) . . . . ?
C14 C15 C16 C12 0.5(3) . . . . ?
Fe1 C15 C16 C12 -59.6(2) . . . . ?
C14 C15 C16 Fe1 60.1(2) . . . . ?
C13 C12 C16 C15 -0.6(3) . . . . ?
C11 C12 C16 C15 -177.1(3) . . . . ?
Fe1 C12 C16 C15 59.6(2) . . . . ?
C13 C12 C16 Fe1 -60.23(18) . . . . ?
C11 C12 C16 Fe1 123.2(3) . . . . ?
C16 Fe1 C16 C15 44.1(2) 2_465 . . . ?
C13 Fe1 C16 C15 -80.6(2) . . . . ?
C13 Fe1 C16 C15 162.0(2) 2_465 . . . ?
C15 Fe1 C16 C15 78.6(4) 2_465 . . . ?
C12 Fe1 C16 C15 -119.5(3) . . . . ?
C12 Fe1 C16 C15 -160.7(3) 2_465 . . . ?
C14 Fe1 C16 C15 119.5(2) 2_465 . . . ?
C14 Fe1 C16 C15 -37.2(2) . . . . ?
C16 Fe1 C16 C12 163.61(19) 2_465 . . . ?
C13 Fe1 C16 C12 38.88(18) . . . . ?
C13 Fe1 C16 C12 -78.5(2) 2_465 . . . ?
C15 Fe1 C16 C12 -161.8(2) 2_465 . . . ?
C15 Fe1 C16 C12 119.5(3) . . . . ?
C12 Fe1 C16 C12 -41.2(4) 2_465 . . . ?
C14 Fe1 C16 C12 -120.9(2) 2_465 . . . ?
C14 Fe1 C16 C12 82.3(2) . . . . ?
C13 C12 C11 C10 -80.5(4) . . . . ?
C16 C12 C11 C10 95.3(4) . . . . ?
Fe1 C12 C11 C10 -172.3(3) . . . . ?
C12 C11 C10 C9 -178.3(3) . . . . ?
C11 C10 C9 C8 -179.1(3) . . . . ?
C2 N1 C8 C9 -96.8(3) . . . . ?
C6 N1 C8 C9 84.0(4) . . . . ?
C10 C9 C8 N1 176.5(3) . . . . ?
C2 N1 C6 C5 2.1(5) . . . . ?
C8 N1 C6 C5 -178.7(3) . . . . ?
N1 C6 C5 C7 178.6(5) . . . . ?
N1 C6 C5 C4 -0.8(5) . . . . ?
C2 N3 C4 O4 -179.6(3) . . . . ?
C2 N3 C4 C5 0.7(5) . . . . ?
C6 C5 C4 O4 179.8(4) . . . . ?
C7 C5 C4 O4 0.3(6) . . . . ?
C6 C5 C4 N3 -0.5(5) . . . . ?
C7 C5 C4 N3 -180.0(5) . . . . ?
C6 N1 C2 O2 178.3(3) . . . . ?
C8 N1 C2 O2 -0.9(5) . . . . ?
C6 N1 C2 N3 -1.8(4) . . . . ?
C8 N1 C2 N3 179.0(3) . . . . ?
C4 N3 C2 O2 -179.6(3) . . . . ?
C4 N3 C2 N1 0.5(5) . . . . ?
